data_7103311
loop_
_publ_author_name
'Minasian, Stefan G'
'Arnold, John'

_publ_section_title
;
 Synthesis and reactivity of bis-pentamethylcyclopentadienyl
 diiododialane (Cp*AlI)2: an aluminium(II) precursor to (Cp*Al)4.
;
_journal_issue 34
_journal_name_full 'Chemical communications (Cambridge, England)'
_journal_page_first 4043
_journal_page_last 4045
_journal_paper_doi 10.1039/b806804f
_journal_year 2008
_chemical_formula_moiety 'C20 H30 Al2 I2'
_chemical_formula_sum 'C20 H30 Al2 I2'
_chemical_formula_weight 578.20
_chemical_name_systematic
;
?
;
_space_group_IT_number 14
_symmetry_cell_setting monoclinic
_symmetry_space_group_name_Hall '-P 2yn'
_symmetry_space_group_name_H-M 'P 1 21/n 1'
_atom_sites_solution_hydrogens geom
_atom_sites_solution_primary direct
_atom_sites_solution_secondary difmap
_audit_creation_method SHELXL-97
_cell_angle_alpha 90.00
_cell_angle_beta 93.253(2)
_cell_angle_gamma 90.00
_cell_formula_units_Z 4
_cell_length_a 8.7521(12)
_cell_length_b 14.660(2)
_cell_length_c 18.022(2)
_cell_measurement_reflns_used 7546
_cell_measurement_temperature 113(2)
_cell_measurement_theta_max 49.428
_cell_measurement_theta_min 6.898
_cell_volume 2308.7(5)
_computing_cell_refinement 'Bruker SAINT v7.07'
_computing_data_collection 'Bruker SMART v5.054d'
_computing_data_reduction 'Bruker SAINT v7.07'
_computing_structure_refinement 'SHELXL-97 (Sheldrick, 1997)'
_computing_structure_solution 'SHELXS-97 (Sheldrick, 1990)'
_diffrn_ambient_temperature 113(2)
_diffrn_measured_fraction_theta_full 0.985
_diffrn_measured_fraction_theta_max 0.985
_diffrn_measurement_device_type 'SMART 1000'
_diffrn_measurement_method '\w scans'
_diffrn_radiation_monochromator graphite
_diffrn_radiation_source 'fine-focus sealed tube'
_diffrn_radiation_type MoK\a
_diffrn_radiation_wavelength 0.71073
_diffrn_reflns_av_R_equivalents 0.0202
_diffrn_reflns_av_sigmaI/netI 0.0166
_diffrn_reflns_limit_h_max 8
_diffrn_reflns_limit_h_min -10
_diffrn_reflns_limit_k_max 16
_diffrn_reflns_limit_k_min -17
_diffrn_reflns_limit_l_max 18
_diffrn_reflns_limit_l_min -21
_diffrn_reflns_number 10124
_diffrn_reflns_theta_full 24.72
_diffrn_reflns_theta_max 24.72
_diffrn_reflns_theta_min 3.45
_diffrn_standards_decay_% 0
_diffrn_standards_interval_count 0
_diffrn_standards_interval_time 0
_diffrn_standards_number 0
_exptl_absorpt_coefficient_mu 2.801
_exptl_absorpt_correction_T_max 1
_exptl_absorpt_correction_T_min 0.79
_exptl_absorpt_correction_type empirical
_exptl_absorpt_process_details 'Blessing, 1995'
_exptl_crystal_colour yellow
_exptl_crystal_density_diffrn 1.664
_exptl_crystal_density_method 'not measured'
_exptl_crystal_description plate
_exptl_crystal_F_000 1128
_exptl_crystal_size_max 0.51
_exptl_crystal_size_mid 0.47
_exptl_crystal_size_min 0.06
_refine_diff_density_max 0.746
_refine_diff_density_min -0.944
_refine_diff_density_rms 0.064
_refine_ls_extinction_method none
_refine_ls_goodness_of_fit_ref 1.047
_refine_ls_hydrogen_treatment constr
_refine_ls_matrix_type full
_refine_ls_number_parameters 227
_refine_ls_number_reflns 3886
_refine_ls_number_restraints 0
_refine_ls_restrained_S_all 1.047
_refine_ls_R_factor_all 0.0231
_refine_ls_R_factor_gt 0.0202
_refine_ls_shift/su_max 0.005
_refine_ls_shift/su_mean 0.000
_refine_ls_structure_factor_coef Fsqd
_refine_ls_weighting_details 'calc w=1/[\s^2^(Fo^2^)+(0.0309P)^2^+1.3020P] where P=(Fo^2^+2Fc^2^)/3'
_refine_ls_weighting_scheme calc
_refine_ls_wR_factor_gt 0.0528
_refine_ls_wR_factor_ref 0.0537
_reflns_number_gt 3509
_reflns_number_total 3886
_reflns_threshold_expression >2sigma(I)
_cod_data_source_file b806804f.txt
_cod_data_source_block sgm1_15m
_cod_original_sg_symbol_H-M 'P 21/n'
_cod_database_code 7103311

loop_
_symmetry_equiv_pos_as_xyz
'x, y, z'
'-x+1/2, y+1/2, -z+1/2'
'-x, -y, -z'
'x-1/2, -y-1/2, z-1/2'

loop_
_atom_site_label
_atom_site_type_symbol
_atom_site_fract_x
_atom_site_fract_y
_atom_site_fract_z
_atom_site_U_iso_or_equiv
_atom_site_adp_type
_atom_site_occupancy
_atom_site_symmetry_multiplicity
_atom_site_calc_flag
_atom_site_refinement_flags
_atom_site_disorder_assembly
_atom_site_disorder_group
I1 I 0.06257(2) 0.763714(12) 0.722141(10) 0.04144(7) Uani 1 1 d . . .
I2 I -0.44676(2) 0.630314(13) 0.778851(10) 0.03940(7) Uani 1 1 d . . .
Al1 Al -0.04570(8) 0.59908(5) 0.69145(4) 0.02494(16) Uani 1 1 d . . .
Al2 Al -0.16890(8) 0.56762(5) 0.81262(4) 0.02539(16) Uani 1 1 d . . .
C14 C -0.0785(3) 0.44851(16) 0.88168(13) 0.0280(5) Uani 1 1 d . . .
C11 C -0.1624(3) 0.58238(17) 0.93326(13) 0.0290(5) Uani 1 1 d . . .
C3 C 0.0829(3) 0.56054(19) 0.59670(14) 0.0330(6) Uani 1 1 d . . .
C12 C -0.0079(3) 0.59464(17) 0.91340(13) 0.0301(5) Uani 1 1 d . . .
C5 C -0.1799(3) 0.55411(17) 0.58712(13) 0.0284(5) Uani 1 1 d . . .
C1 C -0.1257(3) 0.47199(17) 0.62105(14) 0.0341(6) Uani 1 1 d . . .
C4 C -0.0509(3) 0.60802(17) 0.57018(13) 0.0283(5) Uani 1 1 d . . .
C13 C 0.0434(3) 0.51157(17) 0.88362(13) 0.0286(5) Uani 1 1 d . . .
C2 C 0.0367(3) 0.47637(18) 0.62784(14) 0.0357(6) Uani 1 1 d . . .
C15 C -0.2072(3) 0.49155(17) 0.91336(13) 0.0270(5) Uani 1 1 d . . .
C20 C -0.3577(3) 0.44806(19) 0.92872(16) 0.0377(6) Uani 1 1 d . . .
H20A H -0.3533 0.4245 0.9797 0.057 Uiso 1 1 calc R . .
H20B H -0.3785 0.3978 0.8938 0.057 Uiso 1 1 calc R . .
H20C H -0.4395 0.4936 0.9227 0.057 Uiso 1 1 calc R . .
C19 C -0.0733(4) 0.35078(18) 0.85535(16) 0.0398(7) Uani 1 1 d . . .
H19A H -0.0362 0.3115 0.8966 0.060 Uiso 1 1 calc R . .
H19B H -0.0040 0.3460 0.8147 0.060 Uiso 1 1 calc R . .
H19C H -0.1762 0.3314 0.8378 0.060 Uiso 1 1 calc R . .
C18 C 0.1979(3) 0.4973(2) 0.85317(16) 0.0416(7) Uani 1 1 d . . .
H18A H 0.2777 0.5183 0.8896 0.062 Uiso 1 1 calc R . .
H18B H 0.2043 0.5320 0.8070 0.062 Uiso 1 1 calc R . .
H18C H 0.2126 0.4323 0.8431 0.062 Uiso 1 1 calc R . .
C17 C 0.0864(4) 0.6797(2) 0.92731(16) 0.0425(7) Uani 1 1 d . . .
H17A H 0.1286 0.6799 0.9789 0.064 Uiso 1 1 calc R . .
H17B H 0.0216 0.7335 0.9186 0.064 Uiso 1 1 calc R . .
H17C H 0.1703 0.6808 0.8935 0.064 Uiso 1 1 calc R . .
C10 C -0.3446(3) 0.5781(2) 0.56731(16) 0.0449(7) Uani 1 1 d . . .
H10A H -0.3689 0.5643 0.5148 0.067 Uiso 1 1 calc R . .
H10B H -0.3606 0.6433 0.5762 0.067 Uiso 1 1 calc R . .
H10C H -0.4113 0.5424 0.5981 0.067 Uiso 1 1 calc R . .
C16 C -0.2577(4) 0.65012(19) 0.97293(15) 0.0404(7) Uani 1 1 d . . .
H16A H -0.2492 0.6378 1.0265 0.061 Uiso 1 1 calc R . .
H16B H -0.3650 0.6447 0.9547 0.061 Uiso 1 1 calc R . .
H16C H -0.2211 0.7120 0.9635 0.061 Uiso 1 1 calc R . .
C9 C -0.0532(4) 0.69616(19) 0.52790(15) 0.0424(7) Uani 1 1 d . . .
H9A H -0.0118 0.6863 0.4791 0.064 Uiso 1 1 calc R . .
H9B H 0.0094 0.7415 0.5557 0.064 Uiso 1 1 calc R . .
H9C H -0.1587 0.7183 0.5213 0.064 Uiso 1 1 calc R . .
C8 C 0.2439(3) 0.5920(3) 0.58656(17) 0.0524(8) Uani 1 1 d . . .
H8A H 0.2705 0.5800 0.5354 0.079 Uiso 1 1 calc R . .
H8B H 0.3146 0.5588 0.6210 0.079 Uiso 1 1 calc R . .
H8C H 0.2517 0.6575 0.5967 0.079 Uiso 1 1 calc R . .
C7 C 0.1447(5) 0.4040(2) 0.65911(18) 0.0593(10) Uani 1 1 d . . .
H7A H 0.1957 0.3745 0.6184 0.089 Uiso 1 1 calc R . .
H7B H 0.0870 0.3583 0.6857 0.089 Uiso 1 1 calc R . .
H7C H 0.2216 0.4321 0.6935 0.089 Uiso 1 1 calc R . .
C6 C -0.2244(5) 0.3974(2) 0.64949(18) 0.0564(9) Uani 1 1 d . . .
H6A H -0.3073 0.3837 0.6123 0.085 Uiso 1 1 calc R . .
H6B H -0.2679 0.4172 0.6957 0.085 Uiso 1 1 calc R . .
H6C H -0.1623 0.3425 0.6590 0.085 Uiso 1 1 calc R . .

loop_
_atom_site_aniso_label
_atom_site_aniso_U_11
_atom_site_aniso_U_22
_atom_site_aniso_U_33
_atom_site_aniso_U_23
_atom_site_aniso_U_13
_atom_site_aniso_U_12
I1 0.05676(14) 0.03377(11) 0.03311(11) -0.00075(7) -0.00349(8) -0.01439(8)
I2 0.02932(11) 0.04678(12) 0.04203(12) 0.00896(8) 0.00133(7) 0.00500(7)
Al1 0.0249(4) 0.0274(4) 0.0224(4) 0.0001(3) 0.0006(3) 0.0009(3)
Al2 0.0268(4) 0.0259(4) 0.0235(4) -0.0007(3) 0.0015(3) -0.0026(3)
C14 0.0348(14) 0.0276(12) 0.0215(11) 0.0005(10) -0.0003(10) 0.0030(11)
C11 0.0331(14) 0.0296(13) 0.0242(12) -0.0020(10) 0.0011(10) 0.0019(11)
C3 0.0279(13) 0.0453(15) 0.0257(13) -0.0079(11) 0.0002(10) 0.0035(12)
C12 0.0337(14) 0.0333(13) 0.0227(12) -0.0001(10) -0.0044(10) -0.0052(11)
C5 0.0266(13) 0.0324(13) 0.0256(12) -0.0057(10) -0.0028(10) 0.0010(11)
C1 0.0476(16) 0.0290(13) 0.0252(13) -0.0038(10) -0.0009(11) -0.0044(12)
C4 0.0323(14) 0.0316(13) 0.0207(12) -0.0011(10) -0.0008(10) -0.0010(11)
C13 0.0266(13) 0.0363(14) 0.0224(12) 0.0014(10) -0.0019(9) 0.0023(11)
C2 0.0465(16) 0.0372(15) 0.0229(12) -0.0057(11) -0.0035(11) 0.0162(13)
C15 0.0298(13) 0.0282(12) 0.0230(12) 0.0012(10) 0.0023(10) -0.0013(10)
C20 0.0357(15) 0.0411(15) 0.0366(15) 0.0052(12) 0.0056(11) -0.0066(12)
C19 0.0519(18) 0.0288(14) 0.0384(15) -0.0021(11) 0.0012(13) 0.0057(13)
C18 0.0259(14) 0.0626(19) 0.0363(15) 0.0009(13) 0.0012(11) 0.0058(13)
C17 0.0481(18) 0.0431(16) 0.0351(15) -0.0007(12) -0.0079(12) -0.0161(14)
C10 0.0296(15) 0.0621(19) 0.0419(16) -0.0110(14) -0.0073(12) 0.0017(14)
C16 0.0499(18) 0.0397(15) 0.0321(14) -0.0054(12) 0.0057(12) 0.0105(13)
C9 0.0598(19) 0.0381(15) 0.0287(14) 0.0055(12) -0.0019(12) -0.0016(14)
C8 0.0285(15) 0.088(2) 0.0413(17) -0.0131(17) 0.0068(12) 0.0006(16)
C7 0.083(3) 0.0536(19) 0.0392(17) -0.0101(15) -0.0120(16) 0.0370(19)
C6 0.085(3) 0.0397(17) 0.0444(18) -0.0034(14) 0.0032(17) -0.0231(17)

loop_
_atom_type_symbol
_atom_type_description
_atom_type_scat_dispersion_real
_atom_type_scat_dispersion_imag
_atom_type_scat_source
C C 0.0033 0.0016 'International Tables Vol C Tables 4.2.6.8 and 6.1.1.4'
H H 0.0000 0.0000 'International Tables Vol C Tables 4.2.6.8 and 6.1.1.4'
Al Al 0.0645 0.0514 'International Tables Vol C Tables 4.2.6.8 and 6.1.1.4'
I I -0.4742 1.8119 'International Tables Vol C Tables 4.2.6.8 and 6.1.1.4'

loop_
_geom_angle_atom_site_label_1
_geom_angle_atom_site_label_2
_geom_angle_atom_site_label_3
_geom_angle
_geom_angle_site_symmetry_1
_geom_angle_site_symmetry_3
_geom_angle_publ_flag
C3 Al1 C4 38.04(10) . . ?
C3 Al1 C5 62.47(9) . . ?
C4 Al1 C5 37.37(9) . . ?
C3 Al1 C2 37.27(10) . . ?
C4 Al1 C2 62.13(9) . . ?
C5 Al1 C2 60.91(9) . . ?
C3 Al1 C1 61.25(10) . . ?
C4 Al1 C1 61.13(9) . . ?
C5 Al1 C1 35.92(9) . . ?
C2 Al1 C1 35.86(10) . . ?
C3 Al1 Al2 153.56(8) . . ?
C4 Al1 Al2 152.50(8) . . ?
C5 Al1 Al2 115.98(7) . . ?
C2 Al1 Al2 116.98(8) . . ?
C1 Al1 Al2 101.17(7) . . ?
C3 Al1 I1 101.93(8) . . ?
C4 Al1 I1 98.13(7) . . ?
C5 Al1 I1 127.23(7) . . ?
C2 Al1 I1 135.15(8) . . ?
C1 Al1 I1 159.19(7) . . ?
Al2 Al1 I1 98.70(3) . . ?
C15 Al2 C11 38.28(9) . . ?
C15 Al2 C14 37.76(9) . . ?
C11 Al2 C14 62.60(9) . . ?
C15 Al2 C12 62.57(9) . . ?
C11 Al2 C12 37.41(9) . . ?
C14 Al2 C12 60.82(9) . . ?
C15 Al2 C13 61.26(9) . . ?
C11 Al2 C13 61.06(9) . . ?
C14 Al2 C13 35.62(9) . . ?
C12 Al2 C13 35.65(9) . . ?
C15 Al2 Al1 155.17(8) . . ?
C11 Al2 Al1 148.52(8) . . ?
C14 Al2 Al1 117.56(7) . . ?
C12 Al2 Al1 112.51(7) . . ?
C13 Al2 Al1 99.87(7) . . ?
C15 Al2 I2 100.81(7) . . ?
C11 Al2 I2 99.60(7) . . ?
C14 Al2 I2 133.24(7) . . ?
C12 Al2 I2 130.26(7) . . ?
C13 Al2 I2 160.00(7) . . ?
Al1 Al2 I2 99.77(3) . . ?
C13 C14 C15 108.1(2) . . ?
C13 C14 C19 126.4(2) . . ?
C15 C14 C19 125.4(2) . . ?
C13 C14 Al2 75.41(14) . . ?
C15 C14 Al2 67.79(13) . . ?
C19 C14 Al2 125.14(17) . . ?
C15 C11 C12 107.7(2) . . ?
C15 C11 C16 125.7(2) . . ?
C12 C11 C16 126.4(2) . . ?
C15 C11 Al2 70.50(13) . . ?
C12 C11 Al2 74.61(14) . . ?
C16 C11 Al2 123.74(18) . . ?
C4 C3 C2 108.1(2) . . ?
C4 C3 C8 124.7(3) . . ?
C2 C3 C8 127.0(3) . . ?
C4 C3 Al1 71.54(14) . . ?
C2 C3 Al1 75.18(14) . . ?
C8 C3 Al1 123.14(19) . . ?
C13 C12 C11 108.2(2) . . ?
C13 C12 C17 126.4(2) . . ?
C11 C12 C17 125.4(2) . . ?
C13 C12 Al2 75.04(14) . . ?
C11 C12 Al2 67.98(14) . . ?
C17 C12 Al2 125.90(18) . . ?
C1 C5 C4 108.2(2) . . ?
C1 C5 C10 126.3(2) . . ?
C4 C5 C10 125.3(2) . . ?
C1 C5 Al1 75.15(14) . . ?
C4 C5 Al1 68.62(13) . . ?
C10 C5 Al1 125.06(18) . . ?
C5 C1 C2 107.9(2) . . ?
C5 C1 C6 125.5(3) . . ?
C2 C1 C6 126.5(3) . . ?
C5 C1 Al1 68.93(14) . . ?
C2 C1 Al1 69.52(14) . . ?
C6 C1 Al1 123.73(18) . . ?
C3 C4 C5 107.7(2) . . ?
C3 C4 C9 125.5(2) . . ?
C5 C4 C9 126.8(2) . . ?
C3 C4 Al1 70.41(14) . . ?
C5 C4 Al1 74.00(14) . . ?
C9 C4 Al1 123.93(18) . . ?
C14 C13 C12 108.5(2) . . ?
C14 C13 C18 126.5(2) . . ?
C12 C13 C18 124.7(2) . . ?
C14 C13 Al2 68.97(14) . . ?
C12 C13 Al2 69.30(14) . . ?
C18 C13 Al2 123.47(17) . . ?
C1 C2 C3 108.1(2) . . ?
C1 C2 C7 127.1(3) . . ?
C3 C2 C7 124.8(3) . . ?
C1 C2 Al1 74.62(15) . . ?
C3 C2 Al1 67.55(14) . . ?
C7 C2 Al1 125.35(18) . . ?
C11 C15 C14 107.4(2) . . ?
C11 C15 C20 125.5(2) . . ?
C14 C15 C20 127.0(2) . . ?
C11 C15 Al2 71.22(13) . . ?
C14 C15 Al2 74.44(14) . . ?
C20 C15 Al2 123.36(18) . . ?
C15 C20 H20A 109.5 . . ?
C15 C20 H20B 109.5 . . ?
H20A C20 H20B 109.5 . . ?
C15 C20 H20C 109.5 . . ?
H20A C20 H20C 109.5 . . ?
H20B C20 H20C 109.5 . . ?
C14 C19 H19A 109.5 . . ?
C14 C19 H19B 109.5 . . ?
H19A C19 H19B 109.5 . . ?
C14 C19 H19C 109.5 . . ?
H19A C19 H19C 109.5 . . ?
H19B C19 H19C 109.5 . . ?
C13 C18 H18A 109.5 . . ?
C13 C18 H18B 109.5 . . ?
H18A C18 H18B 109.5 . . ?
C13 C18 H18C 109.5 . . ?
H18A C18 H18C 109.5 . . ?
H18B C18 H18C 109.5 . . ?
C12 C17 H17A 109.5 . . ?
C12 C17 H17B 109.5 . . ?
H17A C17 H17B 109.5 . . ?
C12 C17 H17C 109.5 . . ?
H17A C17 H17C 109.5 . . ?
H17B C17 H17C 109.5 . . ?
C5 C10 H10A 109.5 . . ?
C5 C10 H10B 109.5 . . ?
H10A C10 H10B 109.5 . . ?
C5 C10 H10C 109.5 . . ?
H10A C10 H10C 109.5 . . ?
H10B C10 H10C 109.5 . . ?
C11 C16 H16A 109.5 . . ?
C11 C16 H16B 109.5 . . ?
H16A C16 H16B 109.5 . . ?
C11 C16 H16C 109.5 . . ?
H16A C16 H16C 109.5 . . ?
H16B C16 H16C 109.5 . . ?
C4 C9 H9A 109.5 . . ?
C4 C9 H9B 109.5 . . ?
H9A C9 H9B 109.5 . . ?
C4 C9 H9C 109.5 . . ?
H9A C9 H9C 109.5 . . ?
H9B C9 H9C 109.5 . . ?
C3 C8 H8A 109.5 . . ?
C3 C8 H8B 109.5 . . ?
H8A C8 H8B 109.5 . . ?
C3 C8 H8C 109.5 . . ?
H8A C8 H8C 109.5 . . ?
H8B C8 H8C 109.5 . . ?
C2 C7 H7A 109.5 . . ?
C2 C7 H7B 109.5 . . ?
H7A C7 H7B 109.5 . . ?
C2 C7 H7C 109.5 . . ?
H7A C7 H7C 109.5 . . ?
H7B C7 H7C 109.5 . . ?
C1 C6 H6A 109.5 . . ?
C1 C6 H6B 109.5 . . ?
H6A C6 H6B 109.5 . . ?
C1 C6 H6C 109.5 . . ?
H6A C6 H6C 109.5 . . ?
H6B C6 H6C 109.5 . . ?

loop_
_geom_bond_atom_site_label_1
_geom_bond_atom_site_label_2
_geom_bond_distance
_geom_bond_site_symmetry_2
_geom_bond_publ_flag
I1 Al1 2.6400(8) . ?
I2 Al2 2.6384(8) . ?
Al1 C3 2.173(3) . ?
Al1 C4 2.187(2) . ?
Al1 C5 2.258(2) . ?
Al1 C2 2.273(3) . ?
Al1 C1 2.339(3) . ?
Al1 Al2 2.5321(10) . ?
Al2 C15 2.173(2) . ?
Al2 C11 2.182(2) . ?
Al2 C14 2.261(2) . ?
Al2 C12 2.270(3) . ?
Al2 C13 2.344(3) . ?
C14 C13 1.411(4) . ?
C14 C15 1.437(3) . ?
C14 C19 1.511(3) . ?
C11 C15 1.428(3) . ?
C11 C12 1.430(4) . ?
C11 C16 1.504(4) . ?
C3 C4 1.421(4) . ?
C3 C2 1.424(4) . ?
C3 C8 1.504(4) . ?
C12 C13 1.414(4) . ?
C12 C17 1.508(4) . ?
C5 C1 1.420(4) . ?
C5 C4 1.426(3) . ?
C5 C10 1.507(4) . ?
C1 C2 1.421(4) . ?
C1 C6 1.501(4) . ?
C4 C9 1.500(4) . ?
C13 C18 1.503(3) . ?
C2 C7 1.509(4) . ?
C15 C20 1.503(4) . ?
C20 H20A 0.9800 . ?
C20 H20B 0.9800 . ?
C20 H20C 0.9800 . ?
C19 H19A 0.9800 . ?
C19 H19B 0.9800 . ?
C19 H19C 0.9800 . ?
C18 H18A 0.9800 . ?
C18 H18B 0.9800 . ?
C18 H18C 0.9800 . ?
C17 H17A 0.9800 . ?
C17 H17B 0.9800 . ?
C17 H17C 0.9800 . ?
C10 H10A 0.9800 . ?
C10 H10B 0.9800 . ?
C10 H10C 0.9800 . ?
C16 H16A 0.9800 . ?
C16 H16B 0.9800 . ?
C16 H16C 0.9800 . ?
C9 H9A 0.9800 . ?
C9 H9B 0.9800 . ?
C9 H9C 0.9800 . ?
C8 H8A 0.9800 . ?
C8 H8B 0.9800 . ?
C8 H8C 0.9800 . ?
C7 H7A 0.9800 . ?
C7 H7B 0.9800 . ?
C7 H7C 0.9800 . ?
C6 H6A 0.9800 . ?
C6 H6B 0.9800 . ?
C6 H6C 0.9800 . ?

loop_
_geom_torsion_atom_site_label_1
_geom_torsion_atom_site_label_2
_geom_torsion_atom_site_label_3
_geom_torsion_atom_site_label_4
_geom_torsion
_geom_torsion_site_symmetry_1
_geom_torsion_site_symmetry_2
_geom_torsion_site_symmetry_3
_geom_torsion_site_symmetry_4
_geom_torsion_publ_flag
C3 Al1 Al2 C15 17.8(3) . . . . ?
C4 Al1 Al2 C15 109.6(2) . . . . ?
C5 Al1 Al2 C15 97.70(19) . . . . ?
C2 Al1 Al2 C15 28.7(2) . . . . ?
C1 Al1 Al2 C15 63.0(2) . . . . ?
I1 Al1 Al2 C15 -123.24(18) . . . . ?
C3 Al1 Al2 C11 104.9(2) . . . . ?
C4 Al1 Al2 C11 -163.2(2) . . . . ?
C5 Al1 Al2 C11 -175.16(15) . . . . ?
C2 Al1 Al2 C11 115.87(16) . . . . ?
C1 Al1 Al2 C11 150.13(16) . . . . ?
I1 Al1 Al2 C11 -36.10(15) . . . . ?
C3 Al1 Al2 C14 23.07(19) . . . . ?
C4 Al1 Al2 C14 114.94(18) . . . . ?
C5 Al1 Al2 C14 103.00(10) . . . . ?
C2 Al1 Al2 C14 34.03(12) . . . . ?
C1 Al1 Al2 C14 68.29(11) . . . . ?
I1 Al1 Al2 C14 -117.94(8) . . . . ?
C3 Al1 Al2 C12 90.79(19) . . . . ?
C4 Al1 Al2 C12 -177.34(17) . . . . ?
C5 Al1 Al2 C12 170.72(10) . . . . ?
C2 Al1 Al2 C12 101.75(11) . . . . ?
C1 Al1 Al2 C12 136.02(10) . . . . ?
I1 Al1 Al2 C12 -50.22(8) . . . . ?
C3 Al1 Al2 C13 55.94(18) . . . . ?
C4 Al1 Al2 C13 147.81(17) . . . . ?
C5 Al1 Al2 C13 135.87(10) . . . . ?
C2 Al1 Al2 C13 66.90(11) . . . . ?
C1 Al1 Al2 C13 101.17(10) . . . . ?
I1 Al1 Al2 C13 -85.07(7) . . . . ?
C3 Al1 Al2 I2 -127.85(17) . . . . ?
C4 Al1 Al2 I2 -35.98(17) . . . . ?
C5 Al1 Al2 I2 -47.92(8) . . . . ?
C2 Al1 Al2 I2 -116.89(8) . . . . ?
C1 Al1 Al2 I2 -82.62(8) . . . . ?
I1 Al1 Al2 I2 91.14(3) . . . . ?
C15 Al2 C14 C13 -117.0(2) . . . . ?
C11 Al2 C14 C13 -77.74(15) . . . . ?
C12 Al2 C14 C13 -35.06(14) . . . . ?
Al1 Al2 C14 C13 66.66(14) . . . . ?
I2 Al2 C14 C13 -154.46(12) . . . . ?
C11 Al2 C14 C15 39.23(14) . . . . ?
C12 Al2 C14 C15 81.91(16) . . . . ?
C13 Al2 C14 C15 117.0(2) . . . . ?
Al1 Al2 C14 C15 -176.37(12) . . . . ?
I2 Al2 C14 C15 -37.49(17) . . . . ?
C15 Al2 C14 C19 118.6(3) . . . . ?
C11 Al2 C14 C19 157.8(3) . . . . ?
C12 Al2 C14 C19 -159.5(3) . . . . ?
C13 Al2 C14 C19 -124.5(3) . . . . ?
Al1 Al2 C14 C19 -57.8(2) . . . . ?
I2 Al2 C14 C19 81.1(2) . . . . ?
C14 Al2 C11 C15 -38.70(14) . . . . ?
C12 Al2 C11 C15 -115.6(2) . . . . ?
C13 Al2 C11 C15 -79.26(15) . . . . ?
Al1 Al2 C11 C15 -137.39(15) . . . . ?
I2 Al2 C11 C15 95.33(14) . . . . ?
C15 Al2 C11 C12 115.6(2) . . . . ?
C14 Al2 C11 C12 76.93(16) . . . . ?
C13 Al2 C11 C12 36.36(14) . . . . ?
Al1 Al2 C11 C12 -21.8(2) . . . . ?
I2 Al2 C11 C12 -149.05(13) . . . . ?
C15 Al2 C11 C16 -120.5(3) . . . . ?
C14 Al2 C11 C16 -159.2(3) . . . . ?
C12 Al2 C11 C16 123.9(3) . . . . ?
C13 Al2 C11 C16 160.2(3) . . . . ?
Al1 Al2 C11 C16 102.1(2) . . . . ?
I2 Al2 C11 C16 -25.2(2) . . . . ?
C5 Al1 C3 C4 37.99(14) . . . . ?
C2 Al1 C3 C4 115.3(2) . . . . ?
C1 Al1 C3 C4 78.90(16) . . . . ?
Al2 Al1 C3 C4 131.51(17) . . . . ?
I1 Al1 C3 C4 -87.97(14) . . . . ?
C4 Al1 C3 C2 -115.3(2) . . . . ?
C5 Al1 C3 C2 -77.27(16) . . . . ?
C1 Al1 C3 C2 -36.35(15) . . . . ?
Al2 Al1 C3 C2 16.2(3) . . . . ?
I1 Al1 C3 C2 156.78(14) . . . . ?
C4 Al1 C3 C8 119.9(3) . . . . ?
C5 Al1 C3 C8 157.9(3) . . . . ?
C2 Al1 C3 C8 -124.9(3) . . . . ?
C1 Al1 C3 C8 -161.2(3) . . . . ?
Al2 Al1 C3 C8 -108.6(3) . . . . ?
I1 Al1 C3 C8 31.9(3) . . . . ?
C15 C11 C12 C13 -1.7(3) . . . . ?
C16 C11 C12 C13 174.3(2) . . . . ?
Al2 C11 C12 C13 -64.81(17) . . . . ?
C15 C11 C12 C17 -177.6(2) . . . . ?
C16 C11 C12 C17 -1.6(4) . . . . ?
Al2 C11 C12 C17 119.2(2) . . . . ?
C15 C11 C12 Al2 63.16(16) . . . . ?
C16 C11 C12 Al2 -120.9(3) . . . . ?
C15 Al2 C12 C13 78.12(16) . . . . ?
C11 Al2 C12 C13 117.1(2) . . . . ?
C14 Al2 C12 C13 35.03(14) . . . . ?
Al1 Al2 C12 C13 -74.98(15) . . . . ?
I2 Al2 C12 C13 158.77(12) . . . . ?
C15 Al2 C12 C11 -39.01(14) . . . . ?
C14 Al2 C12 C11 -82.09(16) . . . . ?
C13 Al2 C12 C11 -117.1(2) . . . . ?
Al1 Al2 C12 C11 167.90(13) . . . . ?
I2 Al2 C12 C11 41.64(17) . . . . ?
C15 Al2 C12 C17 -157.5(3) . . . . ?
C11 Al2 C12 C17 -118.5(3) . . . . ?
C14 Al2 C12 C17 159.4(3) . . . . ?
C13 Al2 C12 C17 124.3(3) . . . . ?
Al1 Al2 C12 C17 49.4(3) . . . . ?
I2 Al2 C12 C17 -76.9(3) . . . . ?
C3 Al1 C5 C1 78.16(17) . . . . ?
C4 Al1 C5 C1 116.8(2) . . . . ?
C2 Al1 C5 C1 35.63(15) . . . . ?
Al2 Al1 C5 C1 -72.21(15) . . . . ?
I1 Al1 C5 C1 162.23(13) . . . . ?
C3 Al1 C5 C4 -38.68(15) . . . . ?
C2 Al1 C5 C4 -81.21(16) . . . . ?
C1 Al1 C5 C4 -116.8(2) . . . . ?
Al2 Al1 C5 C4 170.95(13) . . . . ?
I1 Al1 C5 C4 45.39(16) . . . . ?
C3 Al1 C5 C10 -157.6(3) . . . . ?
C4 Al1 C5 C10 -119.0(3) . . . . ?
C2 Al1 C5 C10 159.8(3) . . . . ?
C1 Al1 C5 C10 124.2(3) . . . . ?
Al2 Al1 C5 C10 52.0(2) . . . . ?
I1 Al1 C5 C10 -73.6(2) . . . . ?
C4 C5 C1 C2 2.2(3) . . . . ?
C10 C5 C1 C2 178.3(2) . . . . ?
Al1 C5 C1 C2 -58.79(17) . . . . ?
C4 C5 C1 C6 178.2(2) . . . . ?
C10 C5 C1 C6 -5.7(4) . . . . ?
Al1 C5 C1 C6 117.1(3) . . . . ?
C4 C5 C1 Al1 61.03(16) . . . . ?
C10 C5 C1 Al1 -122.9(3) . . . . ?
C3 Al1 C1 C5 -81.88(16) . . . . ?
C4 Al1 C1 C5 -38.20(15) . . . . ?
C2 Al1 C1 C5 -119.7(2) . . . . ?
Al2 Al1 C1 C5 119.25(14) . . . . ?
I1 Al1 C1 C5 -43.2(3) . . . . ?
C3 Al1 C1 C2 37.79(15) . . . . ?
C4 Al1 C1 C2 81.46(16) . . . . ?
C5 Al1 C1 C2 119.7(2) . . . . ?
Al2 Al1 C1 C2 -121.08(14) . . . . ?
I1 Al1 C1 C2 76.5(3) . . . . ?
C3 Al1 C1 C6 158.8(3) . . . . ?
C4 Al1 C1 C6 -157.6(3) . . . . ?
C5 Al1 C1 C6 -119.4(3) . . . . ?
C2 Al1 C1 C6 121.0(3) . . . . ?
Al2 Al1 C1 C6 -0.1(3) . . . . ?
I1 Al1 C1 C6 -162.5(2) . . . . ?
C2 C3 C4 C5 1.7(3) . . . . ?
C8 C3 C4 C5 176.8(2) . . . . ?
Al1 C3 C4 C5 -65.14(17) . . . . ?
C2 C3 C4 C9 -174.8(2) . . . . ?
C8 C3 C4 C9 0.3(4) . . . . ?
Al1 C3 C4 C9 118.3(2) . . . . ?
C2 C3 C4 Al1 66.88(17) . . . . ?
C8 C3 C4 Al1 -118.0(3) . . . . ?
C1 C5 C4 C3 -2.5(3) . . . . ?
C10 C5 C4 C3 -178.6(2) . . . . ?
Al1 C5 C4 C3 62.78(16) . . . . ?
C1 C5 C4 C9 174.0(2) . . . . ?
C10 C5 C4 C9 -2.1(4) . . . . ?
Al1 C5 C4 C9 -120.7(3) . . . . ?
C1 C5 C4 Al1 -65.24(17) . . . . ?
C10 C5 C4 Al1 118.6(2) . . . . ?
C5 Al1 C4 C3 -115.9(2) . . . . ?
C2 Al1 C4 C3 -38.28(16) . . . . ?
C1 Al1 C4 C3 -79.23(16) . . . . ?
Al2 Al1 C4 C3 -133.78(17) . . . . ?
I1 Al1 C4 C3 98.99(14) . . . . ?
C3 Al1 C4 C5 115.9(2) . . . . ?
C2 Al1 C4 C5 77.66(16) . . . . ?
C1 Al1 C4 C5 36.71(14) . . . . ?
Al2 Al1 C4 C5 -17.8(2) . . . . ?
I1 Al1 C4 C5 -145.07(13) . . . . ?
C3 Al1 C4 C9 -120.2(3) . . . . ?
C5 Al1 C4 C9 123.9(3) . . . . ?
C2 Al1 C4 C9 -158.5(3) . . . . ?
C1 Al1 C4 C9 160.6(3) . . . . ?
Al2 Al1 C4 C9 106.0(2) . . . . ?
I1 Al1 C4 C9 -21.2(2) . . . . ?
C15 C14 C13 C12 -2.1(3) . . . . ?
C19 C14 C13 C12 -178.7(2) . . . . ?
Al2 C14 C13 C12 58.11(17) . . . . ?
C15 C14 C13 C18 -177.0(2) . . . . ?
C19 C14 C13 C18 6.4(4) . . . . ?
Al2 C14 C13 C18 -116.8(2) . . . . ?
C15 C14 C13 Al2 -60.25(16) . . . . ?
C19 C14 C13 Al2 123.2(3) . . . . ?
C11 C12 C13 C14 2.4(3) . . . . ?
C17 C12 C13 C14 178.2(2) . . . . ?
Al2 C12 C13 C14 -57.91(17) . . . . ?
C11 C12 C13 C18 177.4(2) . . . . ?
C17 C12 C13 C18 -6.8(4) . . . . ?
Al2 C12 C13 C18 117.1(2) . . . . ?
C11 C12 C13 Al2 60.26(17) . . . . ?
C17 C12 C13 Al2 -123.8(3) . . . . ?
C15 Al2 C13 C14 38.50(14) . . . . ?
C11 Al2 C13 C14 82.46(15) . . . . ?
C12 Al2 C13 C14 120.6(2) . . . . ?
Al1 Al2 C13 C14 -124.29(13) . . . . ?
I2 Al2 C13 C14 66.7(3) . . . . ?
C15 Al2 C13 C12 -82.13(16) . . . . ?
C11 Al2 C13 C12 -38.16(15) . . . . ?
C14 Al2 C13 C12 -120.6(2) . . . . ?
Al1 Al2 C13 C12 115.09(14) . . . . ?
I2 Al2 C13 C12 -53.9(3) . . . . ?
C15 Al2 C13 C18 159.1(3) . . . . ?
C11 Al2 C13 C18 -156.9(3) . . . . ?
C14 Al2 C13 C18 120.6(3) . . . . ?
C12 Al2 C13 C18 -118.7(3) . . . . ?
Al1 Al2 C13 C18 -3.6(2) . . . . ?
I2 Al2 C13 C18 -172.65(17) . . . . ?
C5 C1 C2 C3 -1.2(3) . . . . ?
C6 C1 C2 C3 -177.0(2) . . . . ?
Al1 C1 C2 C3 -59.57(17) . . . . ?
C5 C1 C2 C7 -178.6(2) . . . . ?
C6 C1 C2 C7 5.5(4) . . . . ?
Al1 C1 C2 C7 123.0(3) . . . . ?
C5 C1 C2 Al1 58.42(17) . . . . ?
C6 C1 C2 Al1 -117.5(3) . . . . ?
C4 C3 C2 C1 -0.4(3) . . . . ?
C8 C3 C2 C1 -175.3(2) . . . . ?
Al1 C3 C2 C1 64.10(17) . . . . ?
C4 C3 C2 C7 177.2(2) . . . . ?
C8 C3 C2 C7 2.2(4) . . . . ?
Al1 C3 C2 C7 -118.4(2) . . . . ?
C4 C3 C2 Al1 -64.48(17) . . . . ?
C8 C3 C2 Al1 120.6(3) . . . . ?
C3 Al1 C2 C1 -117.5(2) . . . . ?
C4 Al1 C2 C1 -78.42(16) . . . . ?
C5 Al1 C2 C1 -35.69(14) . . . . ?
Al2 Al1 C2 C1 70.53(15) . . . . ?
I1 Al1 C2 C1 -150.67(13) . . . . ?
C4 Al1 C2 C3 39.09(15) . . . . ?
C5 Al1 C2 C3 81.82(16) . . . . ?
C1 Al1 C2 C3 117.5(2) . . . . ?
Al2 Al1 C2 C3 -171.96(13) . . . . ?
I1 Al1 C2 C3 -33.17(19) . . . . ?
C3 Al1 C2 C7 117.7(3) . . . . ?
C4 Al1 C2 C7 156.8(3) . . . . ?
C5 Al1 C2 C7 -160.5(3) . . . . ?
C1 Al1 C2 C7 -124.8(3) . . . . ?
Al2 Al1 C2 C7 -54.3(3) . . . . ?
I1 Al1 C2 C7 84.5(3) . . . . ?
C12 C11 C15 C14 0.3(3) . . . . ?
C16 C11 C15 C14 -175.7(2) . . . . ?
Al2 C11 C15 C14 66.21(16) . . . . ?
C12 C11 C15 C20 176.0(2) . . . . ?
C16 C11 C15 C20 0.0(4) . . . . ?
Al2 C11 C15 C20 -118.1(2) . . . . ?
C12 C11 C15 Al2 -65.87(17) . . . . ?
C16 C11 C15 Al2 118.1(3) . . . . ?
C13 C14 C15 C11 1.1(3) . . . . ?
C19 C14 C15 C11 177.7(2) . . . . ?
Al2 C14 C15 C11 -64.06(16) . . . . ?
C13 C14 C15 C20 -174.5(2) . . . . ?
C19 C14 C15 C20 2.1(4) . . . . ?
Al2 C14 C15 C20 120.3(3) . . . . ?
C13 C14 C15 Al2 65.16(17) . . . . ?
C19 C14 C15 Al2 -118.2(2) . . . . ?
C14 Al2 C15 C11 115.0(2) . . . . ?
C12 Al2 C15 C11 38.11(14) . . . . ?
C13 Al2 C15 C11 78.70(15) . . . . ?
Al1 Al2 C15 C11 122.68(19) . . . . ?
I2 Al2 C15 C11 -91.83(14) . . . . ?
C11 Al2 C15 C14 -115.0(2) . . . . ?
C12 Al2 C15 C14 -76.88(15) . . . . ?
C13 Al2 C15 C14 -36.30(14) . . . . ?
Al1 Al2 C15 C14 7.7(3) . . . . ?
I2 Al2 C15 C14 153.17(13) . . . . ?
C11 Al2 C15 C20 120.6(3) . . . . ?
C14 Al2 C15 C20 -124.4(3) . . . . ?
C12 Al2 C15 C20 158.8(2) . . . . ?
C13 Al2 C15 C20 -160.7(2) . . . . ?
Al1 Al2 C15 C20 -116.7(2) . . . . ?
I2 Al2 C15 C20 28.8(2) . . . . ?
